data_4025768
loop_
_publ_author_name
'Tyrone C. Casey'
'Julie Carlisle'
'Patrizia Tisselli'
'Louise Male'
'Neil Spencer'
'Richard S. Grainger'

_publ_contact_author_address
;
School of Chemistry, University of Birmingham, Edgbaston,
Birmingham, B15 2TT, UK.
;
_publ_contact_author_email r.s.grainger@bham.ac.uk
_publ_contact_author_fax '0121 414 4403'
_publ_contact_author_name 'Richard S. Grainger'
_publ_contact_author_phone '0121 414 4465'
_publ_section_title
;
 Stereoselective \a,\a'-Annelation Reactions of 1,3-Dioxan-5-ones
;
_journal_name_full 'Journal of Organic Chemistry'
_journal_page_first 7461
_journal_page_last 7464
_journal_paper_doi 10.1021/jo101531b
_journal_volume 75
_journal_year 2010
_chemical_formula_moiety 'C15 H16 O5'
_chemical_formula_sum 'C15 H16 O5'
_chemical_formula_weight 276.28
_chemical_name_systematic
;
Methyl 9-Oxo-3\a-phenyl-2,4-dioxabicyclo[3.3.1]nonane-7\b-carboxylate
;
_space_group_IT_number 14
_symmetry_cell_setting monoclinic
_symmetry_space_group_name_Hall '-P 2yn'
_symmetry_space_group_name_H-M 'P 1 21/n 1'
_atom_sites_solution_hydrogens geom
_atom_sites_solution_primary direct
_atom_sites_solution_secondary difmap
_audit_creation_method SHELXL-97
_cell_angle_alpha 90.00
_cell_angle_beta 91.2230(10)
_cell_angle_gamma 90.00
_cell_formula_units_Z 8
_cell_length_a 5.9584(3)
_cell_length_b 11.0045(4)
_cell_length_c 39.4196(18)
_cell_measurement_reflns_used 22779
_cell_measurement_temperature 120(2)
_cell_measurement_theta_max 27.48
_cell_measurement_theta_min 2.91
_cell_volume 2584.1(2)
_computing_cell_refinement 'DENZO (Otwinowski & Minor, 1997) & COLLECT (Hooft, R.W.W., 1998)'
_computing_data_collection 'COLLECT (Hooft, R.W.W., 1998)'
_computing_data_reduction 'DENZO (Otwinowski & Minor, 1997) & COLLECT (Hooft, R.W.W., 1998)'
_computing_molecular_graphics 'Ortep-3 for Windows (Farrugia, 1997)'
_computing_publication_material 'WinGX (Farrugia, 1999)'
_computing_structure_refinement 'SHELXL-97 (Sheldrick, 2008)'
_computing_structure_solution 'SHELXS-97 (Sheldrick, 2008)'
_diffrn_ambient_temperature 120(2)
_diffrn_detector_area_resol_mean '4096x4096pixels / 62x62mm'
_diffrn_measured_fraction_theta_full 0.994
_diffrn_measured_fraction_theta_max 0.994
_diffrn_measurement_device_type 'Bruker-Nonius APEX II CCD camera on \k-goniostat'
_diffrn_measurement_method '\f & \w scans'
_diffrn_radiation_monochromator '10cm confocal mirrors'
_diffrn_radiation_source 'Bruker-Nonius FR591 rotating anode'
_diffrn_radiation_type MoK\a
_diffrn_radiation_wavelength 0.71073
_diffrn_reflns_av_R_equivalents 0.0778
_diffrn_reflns_av_sigmaI/netI 0.0722
_diffrn_reflns_limit_h_max 7
_diffrn_reflns_limit_h_min -7
_diffrn_reflns_limit_k_max 13
_diffrn_reflns_limit_k_min -12
_diffrn_reflns_limit_l_max 46
_diffrn_reflns_limit_l_min -44
_diffrn_reflns_number 20773
_diffrn_reflns_theta_full 25.03
_diffrn_reflns_theta_max 25.03
_diffrn_reflns_theta_min 3.10
_exptl_absorpt_coefficient_mu 0.107
_exptl_absorpt_correction_T_max 0.9968
_exptl_absorpt_correction_T_min 0.9894
_exptl_absorpt_correction_type multi-scan
_exptl_absorpt_process_details 'SADABS 2007/2 (Sheldrick, G.M., 2007)'
_exptl_crystal_colour Colourless
_exptl_crystal_density_diffrn 1.420
_exptl_crystal_density_method 'not measured'
_exptl_crystal_description Fragment
_exptl_crystal_F_000 1168
_exptl_crystal_size_max 0.10
_exptl_crystal_size_mid 0.06
_exptl_crystal_size_min 0.03
_refine_diff_density_max 0.333
_refine_diff_density_min -0.369
_refine_diff_density_rms 0.077
_refine_ls_extinction_method none
_refine_ls_goodness_of_fit_ref 1.137
_refine_ls_hydrogen_treatment constr
_refine_ls_matrix_type full
_refine_ls_number_parameters 363
_refine_ls_number_reflns 4508
_refine_ls_number_restraints 0
_refine_ls_restrained_S_all 1.137
_refine_ls_R_factor_all 0.1214
_refine_ls_R_factor_gt 0.0814
_refine_ls_shift/su_max 0.000
_refine_ls_shift/su_mean 0.000
_refine_ls_structure_factor_coef Fsqd
_refine_ls_weighting_details 'calc w=1/[\s^2^(Fo^2^)+(0.0000P)^2^+8.5053P] where P=(Fo^2^+2Fc^2^)/3'
_refine_ls_weighting_scheme calc
_refine_ls_wR_factor_gt 0.1392
_refine_ls_wR_factor_ref 0.1591
_reflns_number_gt 3204
_reflns_number_total 4508
_reflns_threshold_expression >2\s(I)
_cod_data_source_file jo101531b_si_004.cif
_cod_data_source_block 12b
_cod_depositor_comments
;
The following automatic conversions were performed:

'_symmetry_cell_setting' value 'Monoclinic' changed to 'monoclinic'
according to the built-in table from CIF Core dictionary named
'cif_core.dic' version 2.4.1 from
2010-06-29.

'_exptl_absorpt_correction_type' value 'Multi-scan'
changed to 'multi-scan' according to the built-in table from CIF Core
dictionary named 'cif_core.dic' version 2.4.1 from 2010-06-29.

Automatic conversion script
Id: cif_fix_values 1646 2011-03-28 12:23:43Z adriana 
;
_cod_database_code 4025768

loop_
_symmetry_equiv_pos_as_xyz
'x, y, z'
'-x+1/2, y+1/2, -z+1/2'
'-x, -y, -z'
'x-1/2, -y-1/2, z-1/2'

loop_
_atom_site_label
_atom_site_type_symbol
_atom_site_fract_x
_atom_site_fract_y
_atom_site_fract_z
_atom_site_U_iso_or_equiv
_atom_site_adp_type
_atom_site_occupancy
_atom_site_symmetry_multiplicity
_atom_site_calc_flag
_atom_site_refinement_flags
_atom_site_disorder_assembly
_atom_site_disorder_group
C1 C 0.0354(7) 0.0643(4) 0.76479(10) 0.0233(10) Uani 1 1 d . . .
C2 C -0.0550(7) 0.1908(4) 0.75917(11) 0.0218(10) Uani 1 1 d . . .
H2 H -0.2205 0.1926 0.7628 0.026 Uiso 1 1 calc R . .
C3 C -0.0042(6) 0.2243(4) 0.72250(10) 0.0212(9) Uani 1 1 d . . .
H3A H -0.0579 0.3079 0.7177 0.025 Uiso 1 1 calc R . .
H3B H -0.0848 0.1682 0.7069 0.025 Uiso 1 1 calc R . .
C4 C 0.2500(6) 0.2169(4) 0.71638(10) 0.0190(9) Uani 1 1 d . . .
H4 H 0.3233 0.2788 0.7315 0.023 Uiso 1 1 calc R . .
C5 C 0.3474(7) 0.0926(4) 0.72686(10) 0.0197(9) Uani 1 1 d . . .
H5A H 0.2843 0.0286 0.7118 0.024 Uiso 1 1 calc R . .
H5B H 0.5123 0.0933 0.7244 0.024 Uiso 1 1 calc R . .
C6 C 0.2908(6) 0.0647(4) 0.76355(10) 0.0205(9) Uani 1 1 d . . .
H6 H 0.3524 -0.0163 0.7704 0.025 Uiso 1 1 calc R . .
C7 C 0.2171(6) 0.2209(4) 0.80385(10) 0.0205(9) Uani 1 1 d . . .
H7 H 0.1392 0.1619 0.8189 0.025 Uiso 1 1 calc R . .
C8 C 0.3030(7) 0.2516(4) 0.68084(11) 0.0214(10) Uani 1 1 d . . .
C9 C 0.5963(7) 0.2723(4) 0.64148(11) 0.0290(11) Uani 1 1 d . . .
H9A H 0.5439 0.2161 0.6237 0.044 Uiso 1 1 calc R . .
H9B H 0.7607 0.2753 0.6418 0.044 Uiso 1 1 calc R . .
H9C H 0.5362 0.3537 0.6368 0.044 Uiso 1 1 calc R . .
C10 C 0.3219(6) 0.3198(4) 0.82490(10) 0.0187(9) Uani 1 1 d . . .
C11 C 0.1963(7) 0.3678(4) 0.85100(10) 0.0244(10) Uani 1 1 d . . .
H11 H 0.0547 0.3331 0.8559 0.029 Uiso 1 1 calc R . .
C12 C 0.2748(7) 0.4655(4) 0.86988(11) 0.0270(10) Uani 1 1 d . . .
H12 H 0.1867 0.4987 0.8874 0.032 Uiso 1 1 calc R . .
C13 C 0.4832(7) 0.5143(4) 0.86294(10) 0.0268(10) Uani 1 1 d . . .
H13 H 0.5374 0.5820 0.8756 0.032 Uiso 1 1 calc R . .
C14 C 0.6133(7) 0.4654(4) 0.83764(11) 0.0235(10) Uani 1 1 d . . .
H14 H 0.7581 0.4975 0.8335 0.028 Uiso 1 1 calc R . .
C15 C 0.5309(6) 0.3689(4) 0.81830(10) 0.0207(9) Uani 1 1 d . . .
H15 H 0.6180 0.3365 0.8005 0.025 Uiso 1 1 calc R . .
O1 O -0.0776(5) -0.0266(3) 0.76593(8) 0.0337(8) Uani 1 1 d . . .
O2 O 0.0581(4) 0.2767(2) 0.78143(7) 0.0207(6) Uani 1 1 d . . .
O3 O 0.3833(4) 0.1594(2) 0.78509(7) 0.0211(7) Uani 1 1 d . . .
O4 O 0.1739(5) 0.2969(3) 0.66028(8) 0.0313(8) Uani 1 1 d . . .
O5 O 0.5197(4) 0.2309(3) 0.67406(7) 0.0246(7) Uani 1 1 d . . .
C101 C 0.1869(7) 0.3343(4) 0.50794(10) 0.0205(9) Uani 1 1 d . . .
C102 C 0.0159(6) 0.2666(4) 0.52859(10) 0.0184(9) Uani 1 1 d . . .
H102 H -0.1222 0.2492 0.5146 0.022 Uiso 1 1 calc R . .
C103 C -0.0383(6) 0.3515(3) 0.55807(10) 0.0161(9) Uani 1 1 d . . .
H3D H -0.1430 0.3099 0.5734 0.019 Uiso 1 1 calc R . .
H3E H -0.1147 0.4249 0.5490 0.019 Uiso 1 1 calc R . .
C104 C 0.1721(6) 0.3899(4) 0.57835(10) 0.0173(9) Uani 1 1 d . . .
H104 H 0.2292 0.3164 0.5907 0.021 Uiso 1 1 calc R . .
C105 C 0.3628(6) 0.4356(4) 0.55590(11) 0.0210(9) Uani 1 1 d . . .
H5D H 0.5011 0.4462 0.5699 0.025 Uiso 1 1 calc R . .
H5E H 0.3214 0.5155 0.5461 0.025 Uiso 1 1 calc R . .
C106 C 0.4081(7) 0.3449(4) 0.52697(10) 0.0202(9) Uani 1 1 d . . .
H106 H 0.5263 0.3773 0.5118 0.024 Uiso 1 1 calc R . .
C107 C 0.3313(6) 0.1355(4) 0.52976(10) 0.0183(9) Uani 1 1 d . . .
H107 H 0.3272 0.1336 0.5044 0.022 Uiso 1 1 calc R . .
C108 C 0.1274(6) 0.4865(4) 0.60475(10) 0.0197(9) Uani 1 1 d . . .
C109 C -0.1494(8) 0.5807(4) 0.63824(12) 0.0352(12) Uani 1 1 d . . .
H9D H -0.0736 0.5577 0.6596 0.053 Uiso 1 1 calc R . .
H9E H -0.3122 0.5807 0.6413 0.053 Uiso 1 1 calc R . .
H9F H -0.1007 0.6622 0.6316 0.053 Uiso 1 1 calc R . .
C110 C 0.4095(6) 0.0141(3) 0.54317(9) 0.0151(8) Uani 1 1 d . . .
C111 C 0.2645(7) -0.0842(4) 0.53998(10) 0.0194(9) Uani 1 1 d . . .
H111 H 0.1216 -0.0734 0.5292 0.023 Uiso 1 1 calc R . .
C112 C 0.3249(7) -0.1973(4) 0.55218(10) 0.0221(10) Uani 1 1 d . . .
H112 H 0.2224 -0.2633 0.5504 0.027 Uiso 1 1 calc R . .
C113 C 0.5356(7) -0.2146(4) 0.56707(10) 0.0225(10) Uani 1 1 d . . .
H113 H 0.5787 -0.2925 0.5753 0.027 Uiso 1 1 calc R . .
C114 C 0.6824(7) -0.1178(4) 0.56987(11) 0.0239(10) Uani 1 1 d . . .
H114 H 0.8267 -0.1295 0.5801 0.029 Uiso 1 1 calc R . .
C115 C 0.6206(6) -0.0034(4) 0.55790(10) 0.0197(9) Uani 1 1 d . . .
H115 H 0.7228 0.0627 0.5598 0.024 Uiso 1 1 calc R . .
O101 O 0.1424(5) 0.3871(3) 0.48161(7) 0.0278(7) Uani 1 1 d . . .
O102 O 0.1111(4) 0.1557(2) 0.54179(7) 0.0176(6) Uani 1 1 d . . .
O103 O 0.4761(4) 0.2292(2) 0.54113(7) 0.0180(6) Uani 1 1 d . . .
O104 O 0.2688(5) 0.5497(3) 0.61798(8) 0.0288(7) Uani 1 1 d . . .
O105 O -0.0923(4) 0.4937(3) 0.61179(7) 0.0238(7) Uani 1 1 d . . .

loop_
_atom_site_aniso_label
_atom_site_aniso_U_11
_atom_site_aniso_U_22
_atom_site_aniso_U_33
_atom_site_aniso_U_23
_atom_site_aniso_U_13
_atom_site_aniso_U_12
C1 0.022(2) 0.027(3) 0.021(2) -0.001(2) 0.0061(18) -0.003(2)
C2 0.018(2) 0.018(2) 0.029(2) -0.0038(19) -0.0014(18) -0.0053(17)
C3 0.016(2) 0.020(2) 0.027(2) -0.0028(19) -0.0023(17) 0.0000(17)
C4 0.015(2) 0.017(2) 0.025(2) -0.0025(18) -0.0014(17) 0.0024(17)
C5 0.017(2) 0.022(2) 0.020(2) -0.0050(18) 0.0015(17) -0.0022(17)
C6 0.019(2) 0.017(2) 0.026(2) 0.0011(19) -0.0011(17) -0.0008(17)
C7 0.021(2) 0.022(2) 0.019(2) 0.0010(19) 0.0027(17) 0.0040(18)
C8 0.018(2) 0.019(2) 0.027(2) -0.0026(19) -0.0001(18) -0.0011(18)
C9 0.022(2) 0.041(3) 0.025(2) 0.008(2) 0.0054(19) -0.001(2)
C10 0.019(2) 0.023(2) 0.014(2) 0.0029(18) -0.0021(16) 0.0004(17)
C11 0.023(2) 0.032(3) 0.019(2) 0.005(2) 0.0022(18) 0.0010(19)
C12 0.033(3) 0.030(3) 0.018(2) -0.001(2) -0.0007(19) 0.000(2)
C13 0.036(3) 0.026(3) 0.018(2) -0.0016(19) -0.0103(19) -0.001(2)
C14 0.018(2) 0.024(3) 0.028(2) 0.006(2) -0.0067(18) -0.0009(18)
C15 0.019(2) 0.022(2) 0.022(2) 0.0015(19) 0.0021(17) 0.0038(18)
O1 0.0301(17) 0.0280(19) 0.043(2) -0.0018(15) 0.0106(15) -0.0092(15)
O2 0.0172(14) 0.0191(16) 0.0255(16) -0.0012(13) -0.0028(12) 0.0026(12)
O3 0.0185(14) 0.0202(16) 0.0245(16) -0.0026(13) -0.0002(12) 0.0017(12)
O4 0.0195(16) 0.044(2) 0.0303(18) 0.0146(16) -0.0013(13) 0.0041(14)
O5 0.0181(15) 0.0323(18) 0.0236(16) 0.0042(14) 0.0033(12) 0.0025(13)
C101 0.028(2) 0.018(2) 0.016(2) -0.0011(19) 0.0060(17) 0.0083(18)
C102 0.016(2) 0.019(2) 0.020(2) -0.0018(18) -0.0001(16) 0.0002(17)
C103 0.017(2) 0.012(2) 0.020(2) -0.0024(17) 0.0011(16) 0.0028(16)
C104 0.014(2) 0.017(2) 0.021(2) 0.0019(18) 0.0017(16) 0.0031(16)
C105 0.018(2) 0.015(2) 0.030(2) -0.0008(19) 0.0053(18) -0.0005(17)
C106 0.022(2) 0.014(2) 0.025(2) 0.0030(18) 0.0050(18) 0.0020(17)
C107 0.017(2) 0.020(2) 0.017(2) -0.0030(18) 0.0019(16) -0.0005(17)
C108 0.015(2) 0.020(2) 0.024(2) 0.0054(19) -0.0001(17) 0.0005(18)
C109 0.029(3) 0.040(3) 0.036(3) -0.022(2) 0.003(2) 0.004(2)
C110 0.016(2) 0.016(2) 0.013(2) -0.0006(17) 0.0033(16) 0.0014(17)
C111 0.017(2) 0.025(2) 0.016(2) -0.0042(18) -0.0008(16) -0.0007(18)
C112 0.021(2) 0.023(3) 0.022(2) -0.0027(19) -0.0031(17) -0.0036(18)
C113 0.032(2) 0.015(2) 0.021(2) -0.0010(18) 0.0042(18) 0.0072(19)
C114 0.021(2) 0.026(3) 0.025(2) 0.003(2) -0.0013(18) 0.0058(19)
C115 0.020(2) 0.021(2) 0.018(2) 0.0008(18) 0.0046(17) -0.0013(18)
O101 0.0367(18) 0.0257(18) 0.0212(17) 0.0036(14) 0.0040(13) 0.0087(14)
O102 0.0131(13) 0.0150(15) 0.0248(16) 0.0025(12) 0.0030(11) 0.0042(11)
O103 0.0164(14) 0.0149(15) 0.0226(16) 0.0001(12) -0.0009(11) -0.0019(11)
O104 0.0210(16) 0.0289(18) 0.0363(19) -0.0094(15) 0.0004(14) -0.0044(14)
O105 0.0179(15) 0.0289(18) 0.0244(16) -0.0103(14) 0.0011(12) 0.0006(13)

loop_
_atom_type_symbol
_atom_type_description
_atom_type_scat_dispersion_real
_atom_type_scat_dispersion_imag
_atom_type_scat_source
C C 0.0033 0.0016 'International Tables Vol C Tables 4.2.6.8 and 6.1.1.4'
H H 0.0000 0.0000 'International Tables Vol C Tables 4.2.6.8 and 6.1.1.4'
O O 0.0106 0.0060 'International Tables Vol C Tables 4.2.6.8 and 6.1.1.4'

loop_
_geom_angle_atom_site_label_1
_geom_angle_atom_site_label_2
_geom_angle_atom_site_label_3
_geom_angle
_geom_angle_site_symmetry_1
_geom_angle_site_symmetry_3
_geom_angle_publ_flag
O1 C1 C2 125.0(4) . . ?
O1 C1 C6 124.2(4) . . ?
C2 C1 C6 110.3(3) . . ?
O2 C2 C1 110.7(3) . . ?
O2 C2 C3 108.5(3) . . ?
C1 C2 C3 106.5(3) . . ?
O2 C2 H2 110.3 . . ?
C1 C2 H2 110.3 . . ?
C3 C2 H2 110.3 . . ?
C2 C3 C4 110.5(3) . . ?
C2 C3 H3A 109.6 . . ?
C4 C3 H3A 109.6 . . ?
C2 C3 H3B 109.6 . . ?
C4 C3 H3B 109.6 . . ?
H3A C3 H3B 108.1 . . ?
C8 C4 C5 113.2(3) . . ?
C8 C4 C3 111.2(3) . . ?
C5 C4 C3 111.8(3) . . ?
C8 C4 H4 106.7 . . ?
C5 C4 H4 106.7 . . ?
C3 C4 H4 106.7 . . ?
C6 C5 C4 110.1(3) . . ?
C6 C5 H5A 109.6 . . ?
C4 C5 H5A 109.6 . . ?
C6 C5 H5B 109.6 . . ?
C4 C5 H5B 109.6 . . ?
H5A C5 H5B 108.1 . . ?
O3 C6 C1 110.6(3) . . ?
O3 C6 C5 108.8(3) . . ?
C1 C6 C5 105.8(3) . . ?
O3 C6 H6 110.5 . . ?
C1 C6 H6 110.5 . . ?
C5 C6 H6 110.5 . . ?
O3 C7 O2 110.2(3) . . ?
O3 C7 C10 110.4(3) . . ?
O2 C7 C10 107.1(3) . . ?
O3 C7 H7 109.7 . . ?
O2 C7 H7 109.7 . . ?
C10 C7 H7 109.7 . . ?
O4 C8 O5 122.4(4) . . ?
O4 C8 C4 126.1(4) . . ?
O5 C8 C4 111.5(3) . . ?
O5 C9 H9A 109.5 . . ?
O5 C9 H9B 109.5 . . ?
H9A C9 H9B 109.5 . . ?
O5 C9 H9C 109.5 . . ?
H9A C9 H9C 109.5 . . ?
H9B C9 H9C 109.5 . . ?
C15 C10 C11 119.4(4) . . ?
C15 C10 C7 123.0(4) . . ?
C11 C10 C7 117.5(4) . . ?
C12 C11 C10 120.8(4) . . ?
C12 C11 H11 119.6 . . ?
C10 C11 H11 119.6 . . ?
C11 C12 C13 119.3(4) . . ?
C11 C12 H12 120.4 . . ?
C13 C12 H12 120.4 . . ?
C14 C13 C12 120.6(4) . . ?
C14 C13 H13 119.7 . . ?
C12 C13 H13 119.7 . . ?
C13 C14 C15 119.7(4) . . ?
C13 C14 H14 120.2 . . ?
C15 C14 H14 120.2 . . ?
C10 C15 C14 120.2(4) . . ?
C10 C15 H15 119.9 . . ?
C14 C15 H15 119.9 . . ?
C7 O2 C2 113.0(3) . . ?
C7 O3 C6 112.8(3) . . ?
C8 O5 C9 116.5(3) . . ?
O101 C101 C106 124.1(4) . . ?
O101 C101 C102 124.0(4) . . ?
C106 C101 C102 111.2(3) . . ?
O102 C102 C101 110.4(3) . . ?
O102 C102 C103 109.3(3) . . ?
C101 C102 C103 105.2(3) . . ?
O102 C102 H102 110.6 . . ?
C101 C102 H102 110.6 . . ?
C103 C102 H102 110.6 . . ?
C102 C103 C104 112.4(3) . . ?
C102 C103 H3D 109.1 . . ?
C104 C103 H3D 109.1 . . ?
C102 C103 H3E 109.1 . . ?
C104 C103 H3E 109.1 . . ?
H3D C103 H3E 107.9 . . ?
C108 C104 C103 113.4(3) . . ?
C108 C104 C105 108.0(3) . . ?
C103 C104 C105 113.3(3) . . ?
C108 C104 H104 107.2 . . ?
C103 C104 H104 107.2 . . ?
C105 C104 H104 107.2 . . ?
C104 C105 C106 110.9(3) . . ?
C104 C105 H5D 109.5 . . ?
C106 C105 H5D 109.5 . . ?
C104 C105 H5E 109.5 . . ?
C106 C105 H5E 109.5 . . ?
H5D C105 H5E 108.0 . . ?
O103 C106 C101 111.1(3) . . ?
O103 C106 C105 109.6(3) . . ?
C101 C106 C105 104.7(3) . . ?
O103 C106 H106 110.4 . . ?
C101 C106 H106 110.4 . . ?
C105 C106 H106 110.4 . . ?
O103 C107 O102 110.0(3) . . ?
O103 C107 C110 110.8(3) . . ?
O102 C107 C110 107.6(3) . . ?
O103 C107 H107 109.5 . . ?
O102 C107 H107 109.5 . . ?
C110 C107 H107 109.5 . . ?
O104 C108 O105 123.5(4) . . ?
O104 C108 C104 124.9(4) . . ?
O105 C108 C104 111.7(3) . . ?
O105 C109 H9D 109.5 . . ?
O105 C109 H9E 109.5 . . ?
H9D C109 H9E 109.5 . . ?
O105 C109 H9F 109.5 . . ?
H9D C109 H9F 109.5 . . ?
H9E C109 H9F 109.5 . . ?
C115 C110 C111 119.2(4) . . ?
C115 C110 C107 122.7(4) . . ?
C111 C110 C107 118.1(3) . . ?
C112 C111 C110 121.0(4) . . ?
C112 C111 H111 119.5 . . ?
C110 C111 H111 119.5 . . ?
C111 C112 C113 119.8(4) . . ?
C111 C112 H112 120.1 . . ?
C113 C112 H112 120.1 . . ?
C114 C113 C112 119.6(4) . . ?
C114 C113 H113 120.2 . . ?
C112 C113 H113 120.2 . . ?
C113 C114 C115 120.6(4) . . ?
C113 C114 H114 119.7 . . ?
C115 C114 H114 119.7 . . ?
C110 C115 C114 119.8(4) . . ?
C110 C115 H115 120.1 . . ?
C114 C115 H115 120.1 . . ?
C107 O102 C102 111.8(3) . . ?
C107 O103 C106 110.9(3) . . ?
C108 O105 C109 115.3(3) . . ?

loop_
_geom_bond_atom_site_label_1
_geom_bond_atom_site_label_2
_geom_bond_distance
_geom_bond_site_symmetry_2
_geom_bond_publ_flag
C1 O1 1.207(5) . ?
C1 C2 1.507(6) . ?
C1 C6 1.523(6) . ?
C2 O2 1.446(5) . ?
C2 C3 1.528(6) . ?
C2 H2 1.0000 . ?
C3 C4 1.541(5) . ?
C3 H3A 0.9900 . ?
C3 H3B 0.9900 . ?
C4 C8 1.493(6) . ?
C4 C5 1.538(6) . ?
C4 H4 1.0000 . ?
C5 C6 1.524(6) . ?
C5 H5A 0.9900 . ?
C5 H5B 0.9900 . ?
C6 O3 1.446(5) . ?
C6 H6 1.0000 . ?
C7 O3 1.420(5) . ?
C7 O2 1.422(5) . ?
C7 C10 1.497(6) . ?
C7 H7 1.0000 . ?
C8 O4 1.213(5) . ?
C8 O5 1.344(5) . ?
C9 O5 1.446(5) . ?
C9 H9A 0.9800 . ?
C9 H9B 0.9800 . ?
C9 H9C 0.9800 . ?
C10 C15 1.387(5) . ?
C10 C11 1.390(6) . ?
C11 C12 1.383(6) . ?
C11 H11 0.9500 . ?
C12 C13 1.386(6) . ?
C12 H12 0.9500 . ?
C13 C14 1.385(6) . ?
C13 H13 0.9500 . ?
C14 C15 1.390(6) . ?
C14 H14 0.9500 . ?
C15 H15 0.9500 . ?
C101 O101 1.214(5) . ?
C101 C106 1.507(6) . ?
C101 C102 1.514(6) . ?
C102 O102 1.438(5) . ?
C102 C103 1.531(5) . ?
C102 H102 1.0000 . ?
C103 C104 1.532(5) . ?
C103 H3D 0.9900 . ?
C103 H3E 0.9900 . ?
C104 C108 1.515(6) . ?
C104 C105 1.539(5) . ?
C104 H104 1.0000 . ?
C105 C106 1.543(6) . ?
C105 H5D 0.9900 . ?
C105 H5E 0.9900 . ?
C106 O103 1.445(5) . ?
C106 H106 1.0000 . ?
C107 O103 1.412(5) . ?
C107 O102 1.422(4) . ?
C107 C110 1.507(5) . ?
C107 H107 1.0000 . ?
C108 O104 1.203(5) . ?
C108 O105 1.346(5) . ?
C109 O105 1.461(5) . ?
C109 H9D 0.9800 . ?
C109 H9E 0.9800 . ?
C109 H9F 0.9800 . ?
C110 C115 1.388(5) . ?
C110 C111 1.388(5) . ?
C111 C112 1.380(6) . ?
C111 H111 0.9500 . ?
C112 C113 1.388(6) . ?
C112 H112 0.9500 . ?
C113 C114 1.380(6) . ?
C113 H113 0.9500 . ?
C114 C115 1.392(6) . ?
C114 H114 0.9500 . ?
C115 H115 0.9500 . ?

loop_
_geom_torsion_atom_site_label_1
_geom_torsion_atom_site_label_2
_geom_torsion_atom_site_label_3
_geom_torsion_atom_site_label_4
_geom_torsion
_geom_torsion_site_symmetry_1
_geom_torsion_site_symmetry_2
_geom_torsion_site_symmetry_3
_geom_torsion_site_symmetry_4
_geom_torsion_publ_flag
O1 C1 C2 O2 137.9(4) . . . . ?
C6 C1 C2 O2 -50.5(4) . . . . ?
O1 C1 C2 C3 -104.3(5) . . . . ?
C6 C1 C2 C3 67.3(4) . . . . ?
O2 C2 C3 C4 61.2(4) . . . . ?
C1 C2 C3 C4 -58.0(4) . . . . ?
C2 C3 C4 C8 -178.9(3) . . . . ?
C2 C3 C4 C5 53.5(4) . . . . ?
C8 C4 C5 C6 178.8(3) . . . . ?
C3 C4 C5 C6 -54.7(4) . . . . ?
O1 C1 C6 O3 -138.9(4) . . . . ?
C2 C1 C6 O3 49.5(4) . . . . ?
O1 C1 C6 C5 103.4(5) . . . . ?
C2 C1 C6 C5 -68.3(4) . . . . ?
C4 C5 C6 O3 -59.0(4) . . . . ?
C4 C5 C6 C1 59.9(4) . . . . ?
C5 C4 C8 O4 137.0(4) . . . . ?
C3 C4 C8 O4 10.1(6) . . . . ?
C5 C4 C8 O5 -45.4(5) . . . . ?
C3 C4 C8 O5 -172.3(3) . . . . ?
O3 C7 C10 C15 19.6(5) . . . . ?
O2 C7 C10 C15 -100.3(4) . . . . ?
O3 C7 C10 C11 -163.8(4) . . . . ?
O2 C7 C10 C11 76.2(4) . . . . ?
C15 C10 C11 C12 1.5(6) . . . . ?
C7 C10 C11 C12 -175.1(4) . . . . ?
C10 C11 C12 C13 -1.1(6) . . . . ?
C11 C12 C13 C14 -0.7(6) . . . . ?
C12 C13 C14 C15 2.1(6) . . . . ?
C11 C10 C15 C14 -0.1(6) . . . . ?
C7 C10 C15 C14 176.3(4) . . . . ?
C13 C14 C15 C10 -1.7(6) . . . . ?
O3 C7 O2 C2 59.3(4) . . . . ?
C10 C7 O2 C2 179.4(3) . . . . ?
C1 C2 O2 C7 -2.6(4) . . . . ?
C3 C2 O2 C7 -119.2(3) . . . . ?
O2 C7 O3 C6 -60.3(4) . . . . ?
C10 C7 O3 C6 -178.5(3) . . . . ?
C1 C6 O3 C7 4.8(4) . . . . ?
C5 C6 O3 C7 120.6(3) . . . . ?
O4 C8 O5 C9 3.7(6) . . . . ?
C4 C8 O5 C9 -174.0(3) . . . . ?
O101 C101 C102 O102 140.3(4) . . . . ?
C106 C101 C102 O102 -48.9(4) . . . . ?
O101 C101 C102 C103 -101.8(4) . . . . ?
C106 C101 C102 C103 68.9(4) . . . . ?
O102 C102 C103 C104 63.2(4) . . . . ?
C101 C102 C103 C104 -55.3(4) . . . . ?
C102 C103 C104 C108 172.5(3) . . . . ?
C102 C103 C104 C105 48.9(4) . . . . ?
C108 C104 C105 C106 -176.6(3) . . . . ?
C103 C104 C105 C106 -50.0(4) . . . . ?
O101 C101 C106 O103 -141.5(4) . . . . ?
C102 C101 C106 O103 47.7(4) . . . . ?
O101 C101 C106 C105 100.2(4) . . . . ?
C102 C101 C106 C105 -70.5(4) . . . . ?
C104 C105 C106 O103 -61.1(4) . . . . ?
C104 C105 C106 C101 58.1(4) . . . . ?
C103 C104 C108 O104 -162.1(4) . . . . ?
C105 C104 C108 O104 -35.6(5) . . . . ?
C103 C104 C108 O105 17.9(5) . . . . ?
C105 C104 C108 O105 144.3(3) . . . . ?
O103 C107 C110 C115 -13.4(5) . . . . ?
O102 C107 C110 C115 -133.6(4) . . . . ?
O103 C107 C110 C111 167.8(3) . . . . ?
O102 C107 C110 C111 47.6(4) . . . . ?
C115 C110 C111 C112 2.1(6) . . . . ?
C107 C110 C111 C112 -179.1(4) . . . . ?
C110 C111 C112 C113 -1.7(6) . . . . ?
C111 C112 C113 C114 0.7(6) . . . . ?
C112 C113 C114 C115 0.0(6) . . . . ?
C111 C110 C115 C114 -1.4(6) . . . . ?
C107 C110 C115 C114 179.8(4) . . . . ?
C113 C114 C115 C110 0.3(6) . . . . ?
O103 C107 O102 C102 62.8(4) . . . . ?
C110 C107 O102 C102 -176.5(3) . . . . ?
C101 C102 O102 C107 -4.6(4) . . . . ?
C103 C102 O102 C107 -119.9(3) . . . . ?
O102 C107 O103 C106 -64.0(4) . . . . ?
C110 C107 O103 C106 177.2(3) . . . . ?
C101 C106 O103 C107 7.2(4) . . . . ?
C105 C106 O103 C107 122.4(3) . . . . ?
O104 C108 O105 C109 -2.9(6) . . . . ?
C104 C108 O105 C109 177.2(3) . . . . ?
